data_7007181
loop_
_publ_author_name
'Salmon, Lionel'
'Thu\'ery, Pierre'
'Asfari, Zouhair'
'Ephritikhine, Michel'

_publ_section_title
;
 Synthesis, crystal structure and reactivity of uranium(IV) complexes
 with p-tert-butylcalix[4]arene ligands.
;
_journal_issue 24
_journal_name_full 'Dalton transactions (Cambridge, England : 2003)'
_journal_page_first 3006
_journal_page_last 3014
_journal_paper_doi 10.1039/b601237j
_journal_year 2006
_chemical_formula_sum 'C66 H78 Cl2 N4 O4 U'
_chemical_formula_weight 1300.25
_space_group_IT_number 2
_symmetry_cell_setting triclinic
_symmetry_space_group_name_Hall '-P 1'
_symmetry_space_group_name_H-M 'P -1'
_atom_sites_solution_hydrogens geom
_atom_sites_solution_primary patter
_atom_sites_solution_secondary difmap
_audit_creation_method SHELXL-97
_cell_angle_alpha 98.4167(7)
_cell_angle_beta 98.0981(7)
_cell_angle_gamma 119.1892(8)
_cell_formula_units_Z 2
_cell_length_a 13.9922(3)
_cell_length_b 14.1147(3)
_cell_length_c 18.5727(4)
_cell_measurement_reflns_used 97131
_cell_measurement_temperature 100(2)
_cell_measurement_theta_max 25.68
_cell_measurement_theta_min 2.92
_cell_volume 3070.59(12)
_computing_cell_refinement 'DENZO and SCALEPACK (Otwinowski & Minor, 1997)'
_computing_data_collection 'COLLECT (Hooft, 1998)'
_computing_data_reduction 'DENZO and SCALEPACK (Otwinowski & Minor, 1997)'
_computing_molecular_graphics 'SHELXTL (Sheldrick, 1999)'
_computing_publication_material 'SHELXTL (Sheldrick, 1999); PLATON (Spek, 2003)'
_computing_structure_refinement 'SHELXL-97 (Sheldrick, 1997)'
_computing_structure_solution 'SHELXS-97 (Sheldrick, 1997)'
_diffrn_ambient_temperature 100(2)
_diffrn_measured_fraction_theta_full 0.998
_diffrn_measured_fraction_theta_max 0.998
_diffrn_measurement_device_type 'Nonius Kappa-CCD area-detector diffractometer'
_diffrn_measurement_method 'two \f and three \w scans with 2\% steps'
_diffrn_radiation_monochromator graphite
_diffrn_radiation_source 'fine-focus sealed tube'
_diffrn_radiation_type MoK\a
_diffrn_radiation_wavelength 0.71073
_diffrn_reflns_av_R_equivalents 0.0610
_diffrn_reflns_av_sigmaI/netI 0.0281
_diffrn_reflns_limit_h_max 17
_diffrn_reflns_limit_h_min 0
_diffrn_reflns_limit_k_max 15
_diffrn_reflns_limit_k_min -17
_diffrn_reflns_limit_l_max 22
_diffrn_reflns_limit_l_min -22
_diffrn_reflns_number 97131
_diffrn_reflns_theta_full 25.68
_diffrn_reflns_theta_max 25.68
_diffrn_reflns_theta_min 2.92
_diffrn_standards_decay_% 0
_diffrn_standards_interval_time 0
_exptl_absorpt_coefficient_mu 2.779
_exptl_absorpt_correction_T_max 0.823
_exptl_absorpt_correction_T_min 0.502
_exptl_absorpt_correction_type refdelf
_exptl_absorpt_process_details 'program DELABS from PLATON (Spek, 2003)'
_exptl_crystal_colour 'translucent light green'
_exptl_crystal_density_diffrn 1.406
_exptl_crystal_density_meas ?
_exptl_crystal_description platelet
_exptl_crystal_F_000 1320
_exptl_crystal_size_max 0.18
_exptl_crystal_size_mid 0.18
_exptl_crystal_size_min 0.07
_refine_diff_density_max 1.334
_refine_diff_density_min -0.801
_refine_diff_density_rms 0.276
_refine_ls_extinction_method none
_refine_ls_goodness_of_fit_ref 1.194
_refine_ls_hydrogen_treatment constr
_refine_ls_matrix_type full
_refine_ls_number_parameters 708
_refine_ls_number_reflns 11656
_refine_ls_number_restraints 54
_refine_ls_restrained_S_all 1.200
_refine_ls_R_factor_all 0.0476
_refine_ls_R_factor_gt 0.0453
_refine_ls_shift/su_max 0.001
_refine_ls_shift/su_mean 0.000
_refine_ls_structure_factor_coef Fsqd
_refine_ls_weighting_details 'calc w=1/[\s^2^(Fo^2^)+25.4564P] where P=(Fo^2^+2Fc^2^)/3'
_refine_ls_weighting_scheme calc
_refine_ls_wR_factor_gt 0.1042
_refine_ls_wR_factor_ref 0.1050
_reflns_number_gt 11201
_reflns_number_total 11656
_reflns_threshold_expression >2sigma(I)
_cod_data_source_file b601237j.txt
_cod_data_source_block 2.2py
_cod_database_code 7007181

loop_
_symmetry_equiv_pos_as_xyz
'x, y, z'
'-x, -y, -z'

loop_
_atom_site_label
_atom_site_type_symbol
_atom_site_fract_x
_atom_site_fract_y
_atom_site_fract_z
_atom_site_U_iso_or_equiv
_atom_site_adp_type
_atom_site_occupancy
_atom_site_symmetry_multiplicity
_atom_site_calc_flag
_atom_site_refinement_flags
_atom_site_disorder_assembly
_atom_site_disorder_group
U U 0.433043(19) 0.074419(18) 0.250209(11) 0.01846(7) Uani 1 1 d . . .
Cl1 Cl 0.37274(13) -0.11443(12) 0.29965(8) 0.0262(3) Uani 1 1 d . . .
Cl2 Cl 0.62497(12) 0.13718(13) 0.20176(7) 0.0259(3) Uani 1 1 d . . .
O1 O 0.3670(3) 0.1266(3) 0.33400(19) 0.0187(8) Uani 1 1 d . . .
O2 O 0.2141(3) -0.0643(3) 0.1972(2) 0.0201(8) Uani 1 1 d . . .
O3 O 0.3789(3) 0.1374(3) 0.1662(2) 0.0194(8) Uani 1 1 d . . .
O4 O 0.5699(3) 0.2924(3) 0.3031(2) 0.0183(8) Uani 1 1 d . . .
N1 N 0.5857(4) 0.1132(4) 0.3744(3) 0.0253(11) Uani 1 1 d . . .
N2 N 0.3975(4) -0.0772(4) 0.1270(3) 0.0262(11) Uani 1 1 d . . .
C1 C 0.3849(5) 0.2580(4) 0.4395(3) 0.0181(11) Uani 1 1 d . . .
C2 C 0.3240(4) 0.1511(4) 0.3891(3) 0.0163(10) Uani 1 1 d . . .
C3 C 0.2178(5) 0.0707(5) 0.3961(3) 0.0181(11) Uani 1 1 d . . .
C4 C 0.1744(5) 0.0973(5) 0.4540(3) 0.0203(11) Uani 1 1 d . . .
H4 H 0.1047 0.0430 0.4590 0.024 Uiso 1 1 calc R . .
C5 C 0.2325(5) 0.2029(5) 0.5047(3) 0.0209(11) Uani 1 1 d . . .
C6 C 0.3372(5) 0.2806(5) 0.4963(3) 0.0207(11) Uani 1 1 d . . .
H6 H 0.3776 0.3509 0.5298 0.025 Uiso 1 1 calc R . .
C7 C 0.1788(5) 0.2291(5) 0.5653(3) 0.0244(12) Uani 1 1 d . . .
C8 C 0.1637(5) 0.1522(5) 0.6194(3) 0.0302(14) Uani 1 1 d . . .
H8A H 0.2358 0.1633 0.6417 0.045 Uiso 1 1 calc R . .
H8B H 0.1138 0.0754 0.5920 0.045 Uiso 1 1 calc R . .
H8C H 0.1321 0.1701 0.6581 0.045 Uiso 1 1 calc R . .
C9 C 0.0626(5) 0.2082(6) 0.5271(4) 0.0325(14) Uani 1 1 d . . .
H9A H 0.0145 0.1310 0.5000 0.049 Uiso 1 1 calc R . .
H9B H 0.0720 0.2551 0.4929 0.049 Uiso 1 1 calc R . .
H9C H 0.0289 0.2253 0.5647 0.049 Uiso 1 1 calc R . .
C10 C 0.2506(6) 0.3517(6) 0.6107(4) 0.0410(17) Uani 1 1 d . . .
H10A H 0.2612 0.4000 0.5773 0.061 Uiso 1 1 calc R . .
H10B H 0.3227 0.3665 0.6366 0.061 Uiso 1 1 calc R . .
H10C H 0.2127 0.3652 0.6465 0.061 Uiso 1 1 calc R . .
C11 C 0.1468(5) -0.0376(4) 0.3355(3) 0.0180(11) Uani 1 1 d . . .
H11A H 0.0829 -0.0905 0.3518 0.022 Uiso 1 1 calc R . .
H11B H 0.1915 -0.0707 0.3249 0.022 Uiso 1 1 calc R . .
C12 C 0.1057(5) -0.0107(4) 0.2654(3) 0.0187(11) Uani 1 1 d . . .
C13 C 0.1434(5) -0.0202(4) 0.2001(3) 0.0175(11) Uani 1 1 d . . .
C14 C 0.1147(5) 0.0151(5) 0.1394(3) 0.0191(11) Uani 1 1 d . . .
C15 C 0.0458(5) 0.0605(5) 0.1440(3) 0.0216(12) Uani 1 1 d . . .
H15 H 0.0283 0.0868 0.1042 0.026 Uiso 1 1 calc R . .
C16 C 0.0025(5) 0.0674(5) 0.2065(3) 0.0220(12) Uani 1 1 d . . .
C17 C 0.0338(5) 0.0304(5) 0.2660(3) 0.0209(11) Uani 1 1 d . . .
H17 H 0.0052 0.0335 0.3080 0.025 Uiso 1 1 calc R . .
C18 C -0.0838(6) 0.1048(6) 0.2090(3) 0.0307(14) Uani 1 1 d . . .
C19 C -0.0456(8) 0.1947(7) 0.2806(4) 0.050(2) Uani 1 1 d . . .
H19A H 0.0264 0.2582 0.2821 0.075 Uiso 1 1 calc R . .
H19B H -0.0390 0.1655 0.3233 0.075 Uiso 1 1 calc R . .
H19C H -0.1000 0.2174 0.2815 0.075 Uiso 1 1 calc R . .
C20 C -0.1010(6) 0.1510(6) 0.1419(4) 0.0356(16) Uani 1 1 d . . .
H20A H -0.1317 0.0930 0.0964 0.053 Uiso 1 1 calc R . .
H20B H -0.0298 0.2123 0.1399 0.053 Uiso 1 1 calc R . .
H20C H -0.1523 0.1767 0.1473 0.053 Uiso 1 1 calc R . .
C21 C -0.1963(5) 0.0048(6) 0.2087(5) 0.0407(17) Uani 1 1 d . . .
H21A H -0.1880 -0.0223 0.2522 0.061 Uiso 1 1 calc R . .
H21B H -0.2208 -0.0535 0.1642 0.061 Uiso 1 1 calc R . .
H21C H -0.2512 0.0269 0.2093 0.061 Uiso 1 1 calc R . .
C22 C 0.1563(5) 0.0059(5) 0.0689(3) 0.0204(11) Uani 1 1 d . . .
H22A H 0.1875 -0.0421 0.0702 0.025 Uiso 1 1 calc R . .
H22B H 0.0927 -0.0292 0.0254 0.025 Uiso 1 1 calc R . .
C23 C 0.2447(5) 0.1176(5) 0.0605(3) 0.0196(11) Uani 1 1 d . . .
C24 C 0.3522(5) 0.1793(4) 0.1108(3) 0.0168(11) Uani 1 1 d . . .
C25 C 0.4313(5) 0.2852(5) 0.1044(3) 0.0188(11) Uani 1 1 d . . .
C26 C 0.4035(5) 0.3275(5) 0.0469(3) 0.0206(11) Uani 1 1 d . . .
H26 H 0.4574 0.3972 0.0421 0.025 Uiso 1 1 calc R . .
C27 C 0.2971(5) 0.2687(5) -0.0040(3) 0.0206(11) Uani 1 1 d . . .
C28 C 0.2199(5) 0.1645(5) 0.0044(3) 0.0210(11) Uani 1 1 d . . .
H28 H 0.1486 0.1239 -0.0285 0.025 Uiso 1 1 calc R . .
C29 C 0.2696(5) 0.3226(5) -0.0633(3) 0.0241(12) Uani 1 1 d . . .
C30 C 0.2909(6) 0.4374(5) -0.0243(4) 0.0313(14) Uani 1 1 d . . .
H30A H 0.3692 0.4854 0.0016 0.047 Uiso 1 1 calc R . .
H30B H 0.2450 0.4280 0.0110 0.047 Uiso 1 1 calc R . .
H30C H 0.2719 0.4704 -0.0613 0.047 Uiso 1 1 calc R . .
C31 C 0.1463(5) 0.2511(5) -0.1075(4) 0.0347(16) Uani 1 1 d . . .
H31A H 0.0982 0.2414 -0.0737 0.052 Uiso 1 1 calc R . .
H31B H 0.1313 0.1792 -0.1331 0.052 Uiso 1 1 calc R . .
H31C H 0.1320 0.2877 -0.1436 0.052 Uiso 1 1 calc R . .
C32 C 0.3449(5) 0.3379(5) -0.1185(3) 0.0291(14) Uani 1 1 d . . .
H32A H 0.3305 0.2661 -0.1436 0.044 Uiso 1 1 calc R . .
H32B H 0.4228 0.3842 -0.0916 0.044 Uiso 1 1 calc R . .
H32C H 0.3284 0.3730 -0.1550 0.044 Uiso 1 1 calc R . .
C33 C 0.5404(5) 0.3569(5) 0.1648(3) 0.0196(11) Uani 1 1 d . . .
H33A H 0.5928 0.4209 0.1485 0.024 Uiso 1 1 calc R . .
H33B H 0.5752 0.3137 0.1749 0.024 Uiso 1 1 calc R . .
C34 C 0.5128(5) 0.3963(5) 0.2353(3) 0.0193(11) Uani 1 1 d . . .
C35 C 0.5224(5) 0.3597(4) 0.2995(3) 0.0185(11) Uani 1 1 d . . .
C36 C 0.4852(5) 0.3869(5) 0.3605(3) 0.0192(11) Uani 1 1 d . . .
C37 C 0.4381(5) 0.4541(5) 0.3559(3) 0.0205(11) Uani 1 1 d . . .
H37 H 0.4118 0.4716 0.3960 0.025 Uiso 1 1 calc R . .
C38 C 0.4294(5) 0.4954(5) 0.2937(3) 0.0228(12) Uani 1 1 d . . .
C39 C 0.4673(5) 0.4648(5) 0.2335(3) 0.0219(12) Uani 1 1 d . . .
H39 H 0.4618 0.4911 0.1909 0.026 Uiso 1 1 calc R . .
C40 C 0.3874(6) 0.5775(6) 0.2896(3) 0.0350(16) Uani 1 1 d . . .
C41 C 0.2950(8) 0.5357(9) 0.2195(5) 0.065(3) Uani 1 1 d U . .
H41A H 0.3242 0.5315 0.1761 0.098 Uiso 1 1 calc R . .
H41B H 0.2679 0.5864 0.2193 0.098 Uiso 1 1 calc R . .
H41C H 0.2341 0.4627 0.2184 0.098 Uiso 1 1 calc R . .
C42 C 0.3440(7) 0.5972(6) 0.3582(4) 0.0402(17) Uani 1 1 d . . .
H42A H 0.3200 0.6497 0.3538 0.060 Uiso 1 1 calc R . .
H42B H 0.4034 0.6267 0.4029 0.060 Uiso 1 1 calc R . .
H42C H 0.2814 0.5276 0.3608 0.060 Uiso 1 1 calc R . .
C43 C 0.4873(9) 0.6911(7) 0.2878(6) 0.067(3) Uani 1 1 d U . .
H43A H 0.5138 0.6821 0.2438 0.100 Uiso 1 1 calc R . .
H43B H 0.5473 0.7180 0.3318 0.100 Uiso 1 1 calc R . .
H43C H 0.4632 0.7440 0.2866 0.100 Uiso 1 1 calc R . .
C44 C 0.4975(5) 0.3481(5) 0.4312(3) 0.0187(11) Uani 1 1 d . . .
H44A H 0.5477 0.3193 0.4301 0.022 Uiso 1 1 calc R . .
H44B H 0.5313 0.4116 0.4745 0.022 Uiso 1 1 calc R . .
C45 C 0.1492(5) -0.1855(5) 0.1695(3) 0.0267(13) Uani 1 1 d . . .
H45A H 0.1055 -0.2055 0.1191 0.040 Uiso 1 1 calc R . .
H45B H 0.0994 -0.2179 0.2011 0.040 Uiso 1 1 calc R . .
H45C H 0.1996 -0.2133 0.1699 0.040 Uiso 1 1 calc R . .
C46 C 0.6912(5) 0.3587(5) 0.3308(3) 0.0238(12) Uani 1 1 d . . .
H46A H 0.7102 0.3996 0.3819 0.036 Uiso 1 1 calc R . .
H46B H 0.7228 0.4104 0.3005 0.036 Uiso 1 1 calc R . .
H46C H 0.7212 0.3103 0.3286 0.036 Uiso 1 1 calc R . .
C47 C 0.5651(5) 0.1308(5) 0.4428(3) 0.0264(13) Uani 1 1 d . . .
H47 H 0.5089 0.1473 0.4464 0.032 Uiso 1 1 calc R . .
C48 C 0.6227(6) 0.1256(5) 0.5072(3) 0.0315(14) Uani 1 1 d . . .
H48 H 0.6069 0.1403 0.5532 0.038 Uiso 1 1 calc R . .
C49 C 0.7043(6) 0.0982(6) 0.5025(4) 0.0395(17) Uani 1 1 d . . .
H49 H 0.7433 0.0926 0.5449 0.047 Uiso 1 1 calc R . .
C50 C 0.7268(7) 0.0793(7) 0.4333(4) 0.0458(19) Uani 1 1 d . . .
H50 H 0.7814 0.0608 0.4285 0.055 Uiso 1 1 calc R . .
C51 C 0.6671(6) 0.0883(6) 0.3714(4) 0.0364(16) Uani 1 1 d . . .
H51 H 0.6838 0.0766 0.3254 0.044 Uiso 1 1 calc R . .
C52 C 0.4239(6) -0.1562(6) 0.1311(4) 0.0358(15) Uani 1 1 d . . .
H52 H 0.4399 -0.1686 0.1779 0.043 Uiso 1 1 calc R . .
C53 C 0.4284(7) -0.2201(7) 0.0688(4) 0.0453(19) Uani 1 1 d . . .
H53 H 0.4476 -0.2736 0.0740 0.054 Uiso 1 1 calc R . .
C54 C 0.4038(6) -0.2028(6) -0.0010(4) 0.0407(17) Uani 1 1 d . . .
H54 H 0.4054 -0.2450 -0.0437 0.049 Uiso 1 1 calc R . .
C55 C 0.3768(5) -0.1219(6) -0.0060(3) 0.0323(14) Uani 1 1 d . . .
H55 H 0.3599 -0.1084 -0.0522 0.039 Uiso 1 1 calc R . .
C56 C 0.3752(5) -0.0613(5) 0.0587(3) 0.0256(13) Uani 1 1 d . . .
H56 H 0.3577 -0.0063 0.0547 0.031 Uiso 1 1 calc R . .
N3 N 0.8623(8) 0.5546(8) 0.2149(6) 0.077(2) Uani 1 1 d U . .
C57 C 0.9437(8) 0.6338(8) 0.2735(6) 0.058(2) Uani 1 1 d . . .
H57 H 0.9410 0.6974 0.2910 0.069 Uiso 1 1 calc R . .
C58 C 1.0282(10) 0.6258(10) 0.3077(6) 0.078(3) Uani 1 1 d U . .
H58 H 1.0833 0.6819 0.3487 0.094 Uiso 1 1 calc R . .
C59 C 1.0319(11) 0.5315(12) 0.2804(8) 0.107(4) Uani 1 1 d U . .
H59 H 1.0917 0.5248 0.3021 0.128 Uiso 1 1 calc R . .
C60 C 0.9467(12) 0.4468(12) 0.2208(8) 0.106(4) Uani 1 1 d U . .
H60 H 0.9456 0.3812 0.2029 0.127 Uiso 1 1 calc R . .
C61 C 0.8659(9) 0.4646(8) 0.1904(5) 0.064(2) Uani 1 1 d . . .
H61 H 0.8090 0.4099 0.1495 0.077 Uiso 1 1 calc R . .
C62 C 0.1089(10) -0.4490(11) 0.0401(6) 0.080(3) Uani 1 1 d U . .
C63 C 0.0764(9) -0.3935(9) -0.0038(6) 0.075(3) Uani 1 1 d . . .
C64 C -0.0336(9) -0.4452(10) -0.0452(6) 0.078(3) Uani 1 1 d . . .
C65 C 0.9374(10) 0.5309(10) 0.5406(6) 0.077(3) Uani 1 1 d . . .
C66 C 0.8943(9) 0.4214(9) 0.5026(6) 0.072(3) Uani 1 1 d U . .
C67 C 0.9553(10) 0.3931(9) 0.4624(6) 0.074(3) Uani 1 1 d U . .

loop_
_atom_site_aniso_label
_atom_site_aniso_U_11
_atom_site_aniso_U_22
_atom_site_aniso_U_33
_atom_site_aniso_U_23
_atom_site_aniso_U_13
_atom_site_aniso_U_12
U 0.02516(11) 0.02461(11) 0.01205(10) 0.00483(7) 0.00460(7) 0.01756(9)
Cl1 0.0373(8) 0.0295(8) 0.0194(6) 0.0083(6) 0.0057(6) 0.0227(7)
Cl2 0.0315(8) 0.0366(8) 0.0190(6) 0.0065(6) 0.0088(6) 0.0240(7)
O1 0.022(2) 0.022(2) 0.0128(17) 0.0010(15) 0.0034(15) 0.0132(17)
O2 0.024(2) 0.025(2) 0.0175(18) 0.0059(16) 0.0057(16) 0.0169(18)
O3 0.024(2) 0.026(2) 0.0129(18) 0.0059(16) 0.0030(15) 0.0166(18)
O4 0.0191(19) 0.0190(19) 0.0169(18) 0.0021(15) 0.0025(15) 0.0111(17)
N1 0.028(3) 0.032(3) 0.020(2) 0.008(2) 0.006(2) 0.018(2)
N2 0.032(3) 0.035(3) 0.021(2) 0.008(2) 0.011(2) 0.023(3)
C1 0.024(3) 0.019(3) 0.014(2) 0.006(2) 0.005(2) 0.013(2)
C2 0.017(3) 0.018(3) 0.014(2) 0.007(2) 0.004(2) 0.009(2)
C3 0.025(3) 0.020(3) 0.011(2) 0.004(2) 0.002(2) 0.013(2)
C4 0.024(3) 0.023(3) 0.015(3) 0.004(2) 0.008(2) 0.012(3)
C5 0.025(3) 0.022(3) 0.017(3) 0.004(2) 0.006(2) 0.013(3)
C6 0.029(3) 0.019(3) 0.017(3) 0.004(2) 0.008(2) 0.013(3)
C7 0.023(3) 0.020(3) 0.023(3) -0.001(2) 0.009(2) 0.007(3)
C8 0.025(3) 0.035(4) 0.020(3) 0.002(3) 0.009(2) 0.008(3)
C9 0.031(3) 0.036(4) 0.036(4) 0.006(3) 0.015(3) 0.021(3)
C10 0.037(4) 0.034(4) 0.040(4) -0.009(3) 0.018(3) 0.012(3)
C11 0.019(3) 0.018(3) 0.015(3) 0.004(2) 0.004(2) 0.008(2)
C12 0.023(3) 0.018(3) 0.014(2) 0.002(2) 0.003(2) 0.010(2)
C13 0.019(3) 0.016(3) 0.018(3) 0.004(2) 0.005(2) 0.009(2)
C14 0.022(3) 0.023(3) 0.013(2) 0.002(2) 0.003(2) 0.012(2)
C15 0.026(3) 0.025(3) 0.016(3) 0.006(2) 0.004(2) 0.015(3)
C16 0.021(3) 0.025(3) 0.022(3) 0.003(2) 0.003(2) 0.014(3)
C17 0.021(3) 0.023(3) 0.014(3) 0.003(2) 0.005(2) 0.009(2)
C18 0.041(4) 0.045(4) 0.023(3) 0.008(3) 0.010(3) 0.034(3)
C19 0.078(6) 0.067(5) 0.031(4) 0.000(4) 0.004(4) 0.062(5)
C20 0.045(4) 0.052(4) 0.029(3) 0.011(3) 0.009(3) 0.039(4)
C21 0.021(3) 0.046(4) 0.061(5) 0.021(4) 0.016(3) 0.018(3)
C22 0.026(3) 0.028(3) 0.012(2) 0.005(2) 0.006(2) 0.017(3)
C23 0.023(3) 0.024(3) 0.013(2) 0.004(2) 0.005(2) 0.013(2)
C24 0.023(3) 0.020(3) 0.012(2) 0.003(2) 0.005(2) 0.014(2)
C25 0.020(3) 0.024(3) 0.012(2) 0.001(2) 0.003(2) 0.013(2)
C26 0.028(3) 0.023(3) 0.015(3) 0.007(2) 0.008(2) 0.016(3)
C27 0.025(3) 0.025(3) 0.016(3) 0.007(2) 0.005(2) 0.015(3)
C28 0.023(3) 0.026(3) 0.015(3) 0.006(2) 0.002(2) 0.015(3)
C29 0.020(3) 0.023(3) 0.022(3) 0.008(2) -0.002(2) 0.008(3)
C30 0.035(4) 0.033(4) 0.030(3) 0.013(3) 0.004(3) 0.021(3)
C31 0.025(3) 0.028(3) 0.038(4) 0.021(3) -0.003(3) 0.003(3)
C32 0.033(3) 0.029(3) 0.017(3) 0.008(2) 0.002(2) 0.011(3)
C33 0.022(3) 0.024(3) 0.014(3) 0.004(2) 0.003(2) 0.013(3)
C34 0.020(3) 0.022(3) 0.015(3) 0.004(2) 0.005(2) 0.011(2)
C35 0.019(3) 0.018(3) 0.016(3) 0.002(2) 0.001(2) 0.009(2)
C36 0.024(3) 0.020(3) 0.016(3) 0.006(2) 0.006(2) 0.012(2)
C37 0.024(3) 0.023(3) 0.019(3) 0.004(2) 0.008(2) 0.014(3)
C38 0.027(3) 0.023(3) 0.018(3) -0.001(2) 0.001(2) 0.015(3)
C39 0.028(3) 0.023(3) 0.017(3) 0.004(2) 0.003(2) 0.015(3)
C40 0.056(4) 0.044(4) 0.023(3) 0.007(3) 0.008(3) 0.041(4)
C41 0.081(6) 0.098(6) 0.040(4) -0.002(4) -0.005(4) 0.074(5)
C42 0.059(5) 0.054(5) 0.034(4) 0.012(3) 0.014(3) 0.047(4)
C43 0.090(6) 0.051(5) 0.085(6) 0.028(4) 0.034(5) 0.049(5)
C44 0.022(3) 0.019(3) 0.012(2) 0.002(2) 0.001(2) 0.011(2)
C45 0.038(4) 0.028(3) 0.020(3) 0.001(2) 0.004(3) 0.024(3)
C46 0.019(3) 0.025(3) 0.024(3) 0.003(2) 0.002(2) 0.010(3)
C47 0.035(3) 0.030(3) 0.018(3) 0.004(2) 0.004(2) 0.020(3)
C48 0.040(4) 0.032(4) 0.019(3) 0.006(3) 0.001(3) 0.018(3)
C49 0.046(4) 0.049(4) 0.028(3) 0.015(3) -0.001(3) 0.029(4)
C50 0.052(5) 0.073(6) 0.037(4) 0.021(4) 0.010(3) 0.050(5)
C51 0.045(4) 0.058(5) 0.027(3) 0.016(3) 0.012(3) 0.040(4)
C52 0.054(4) 0.042(4) 0.029(3) 0.012(3) 0.015(3) 0.035(4)
C53 0.068(5) 0.050(5) 0.039(4) 0.004(3) 0.017(4) 0.047(4)
C54 0.051(4) 0.050(4) 0.028(3) -0.004(3) 0.015(3) 0.034(4)
C55 0.033(3) 0.044(4) 0.020(3) 0.002(3) 0.007(3) 0.021(3)
C56 0.026(3) 0.031(3) 0.021(3) 0.004(2) 0.006(2) 0.016(3)
N3 0.079(5) 0.073(5) 0.103(6) 0.037(5) 0.036(5) 0.050(4)
C57 0.056(5) 0.049(5) 0.086(7) 0.028(5) 0.031(5) 0.034(5)
C58 0.081(6) 0.093(7) 0.063(5) 0.008(5) 0.008(5) 0.052(5)
C59 0.101(7) 0.119(8) 0.119(8) 0.002(6) -0.012(6) 0.088(7)
C60 0.130(8) 0.103(7) 0.105(8) -0.007(6) 0.006(6) 0.091(7)
C61 0.074(6) 0.064(6) 0.059(6) 0.008(5) 0.009(5) 0.043(6)
C62 0.068(6) 0.096(7) 0.073(6) 0.002(5) 0.016(5) 0.045(5)
C63 0.065(7) 0.061(6) 0.080(7) -0.005(5) 0.028(6) 0.022(5)
C64 0.062(6) 0.088(8) 0.071(7) 0.010(6) 0.013(5) 0.032(6)
C65 0.084(8) 0.071(7) 0.078(7) 0.017(6) 0.012(6) 0.044(7)
C66 0.065(5) 0.067(6) 0.072(6) 0.030(5) -0.005(4) 0.027(5)
C67 0.087(6) 0.056(5) 0.070(6) 0.010(4) 0.000(5) 0.037(5)

loop_
_atom_type_symbol
_atom_type_description
_atom_type_scat_dispersion_real
_atom_type_scat_dispersion_imag
_atom_type_scat_source
C C 0.0033 0.0016 'International Tables Vol C Tables 4.2.6.8 and 6.1.1.4'
H H 0.0000 0.0000 'International Tables Vol C Tables 4.2.6.8 and 6.1.1.4'
N N 0.0061 0.0033 'International Tables Vol C Tables 4.2.6.8 and 6.1.1.4'
O O 0.0106 0.0060 'International Tables Vol C Tables 4.2.6.8 and 6.1.1.4'
Cl Cl 0.1484 0.1585 'International Tables Vol C Tables 4.2.6.8 and 6.1.1.4'
U U -9.6767 9.6646 'International Tables Vol C Tables 4.2.6.8 and 6.1.1.4'

loop_
_geom_angle_atom_site_label_1
_geom_angle_atom_site_label_2
_geom_angle_atom_site_label_3
_geom_angle
_geom_angle_site_symmetry_1
_geom_angle_site_symmetry_3
_geom_angle_publ_flag
O3 U O1 95.94(14) . . ?
O3 U O2 73.15(13) . . ?
O1 U O2 77.97(13) . . ?
O3 U O4 78.05(13) . . ?
O1 U O4 73.18(13) . . ?
O2 U O4 136.40(11) . . ?
O3 U N2 80.73(14) . . ?
O1 U N2 148.75(15) . . ?
O2 U N2 71.30(13) . . ?
O4 U N2 134.91(14) . . ?
O3 U N1 148.81(15) . . ?
O1 U N1 80.43(14) . . ?
O2 U N1 134.72(13) . . ?
O4 U N1 71.22(13) . . ?
N2 U N1 117.82(15) . . ?
O3 U Cl2 88.69(11) . . ?
O1 U Cl2 142.51(11) . . ?
O2 U Cl2 138.18(8) . . ?
O4 U Cl2 71.47(8) . . ?
N2 U Cl2 68.72(11) . . ?
N1 U Cl2 76.80(11) . . ?
O3 U Cl1 142.58(11) . . ?
O1 U Cl1 88.44(10) . . ?
O2 U Cl1 71.50(9) . . ?
O4 U Cl1 137.97(8) . . ?
N2 U Cl1 76.74(11) . . ?
N1 U Cl1 68.58(11) . . ?
Cl2 U Cl1 109.93(4) . . ?
C2 O1 U 174.6(3) . . ?
C13 O2 C45 111.4(4) . . ?
C13 O2 U 118.0(3) . . ?
C45 O2 U 130.4(3) . . ?
C24 O3 U 175.3(3) . . ?
C35 O4 C46 111.8(4) . . ?
C35 O4 U 117.3(3) . . ?
C46 O4 U 130.6(3) . . ?
C51 N1 C47 116.3(5) . . ?
C51 N1 U 122.2(4) . . ?
C47 N1 U 119.4(4) . . ?
C56 N2 C52 116.8(5) . . ?
C56 N2 U 119.8(4) . . ?
C52 N2 U 122.0(4) . . ?
C6 C1 C2 118.5(5) . . ?
C6 C1 C44 120.4(5) . . ?
C2 C1 C44 121.0(5) . . ?
O1 C2 C3 120.0(5) . . ?
O1 C2 C1 120.1(5) . . ?
C3 C2 C1 119.9(5) . . ?
C4 C3 C2 119.3(5) . . ?
C4 C3 C11 121.2(5) . . ?
C2 C3 C11 119.1(5) . . ?
C3 C4 C5 122.1(5) . . ?
C6 C5 C4 117.2(5) . . ?
C6 C5 C7 122.9(5) . . ?
C4 C5 C7 120.0(5) . . ?
C5 C6 C1 123.0(5) . . ?
C10 C7 C5 112.1(5) . . ?
C10 C7 C9 107.6(5) . . ?
C5 C7 C9 109.0(5) . . ?
C10 C7 C8 109.0(5) . . ?
C5 C7 C8 109.6(5) . . ?
C9 C7 C8 109.6(5) . . ?
C3 C11 C12 107.9(4) . . ?
C17 C12 C13 117.8(5) . . ?
C17 C12 C11 120.2(5) . . ?
C13 C12 C11 121.9(5) . . ?
C14 C13 C12 121.6(5) . . ?
C14 C13 O2 119.4(5) . . ?
C12 C13 O2 119.0(5) . . ?
C13 C14 C15 118.4(5) . . ?
C13 C14 C22 121.7(5) . . ?
C15 C14 C22 119.9(5) . . ?
C16 C15 C14 122.1(5) . . ?
C17 C16 C15 117.2(5) . . ?
C17 C16 C18 119.9(5) . . ?
C15 C16 C18 122.7(5) . . ?
C12 C17 C16 122.9(5) . . ?
C21 C18 C19 108.5(6) . . ?
C21 C18 C20 108.4(6) . . ?
C19 C18 C20 108.4(6) . . ?
C21 C18 C16 108.7(5) . . ?
C19 C18 C16 110.2(5) . . ?
C20 C18 C16 112.6(5) . . ?
C23 C22 C14 112.9(5) . . ?
C28 C23 C24 118.7(5) . . ?
C28 C23 C22 120.6(5) . . ?
C24 C23 C22 120.6(5) . . ?
O3 C24 C25 119.7(5) . . ?
O3 C24 C23 120.5(5) . . ?
C25 C24 C23 119.8(5) . . ?
C26 C25 C24 119.4(5) . . ?
C26 C25 C33 121.1(5) . . ?
C24 C25 C33 119.2(5) . . ?
C25 C26 C27 122.3(5) . . ?
C28 C27 C26 117.0(5) . . ?
C28 C27 C29 123.2(5) . . ?
C26 C27 C29 119.8(5) . . ?
C27 C28 C23 122.8(5) . . ?
C31 C29 C27 111.8(5) . . ?
C31 C29 C32 108.5(5) . . ?
C27 C29 C32 109.7(5) . . ?
C31 C29 C30 108.0(5) . . ?
C27 C29 C30 109.4(5) . . ?
C32 C29 C30 109.4(5) . . ?
C25 C33 C34 108.0(4) . . ?
C35 C34 C39 118.2(5) . . ?
C35 C34 C33 122.6(5) . . ?
C39 C34 C33 119.0(5) . . ?
C34 C35 C36 121.8(5) . . ?
C34 C35 O4 119.1(5) . . ?
C36 C35 O4 119.1(5) . . ?
C35 C36 C37 118.2(5) . . ?
C35 C36 C44 121.6(5) . . ?
C37 C36 C44 120.2(5) . . ?
C38 C37 C36 122.4(5) . . ?
C37 C38 C39 117.1(5) . . ?
C37 C38 C40 123.6(5) . . ?
C39 C38 C40 119.1(5) . . ?
C34 C39 C38 122.3(5) . . ?
C41 C40 C42 109.0(6) . . ?
C41 C40 C38 111.0(6) . . ?
C42 C40 C38 112.2(5) . . ?
C41 C40 C43 108.7(7) . . ?
C42 C40 C43 107.6(6) . . ?
C38 C40 C43 108.3(6) . . ?
C1 C44 C36 112.0(4) . . ?
N1 C47 C48 123.7(6) . . ?
C47 C48 C49 118.9(6) . . ?
C48 C49 C50 118.7(6) . . ?
C51 C50 C49 119.0(6) . . ?
N1 C51 C50 123.4(6) . . ?
N2 C52 C53 123.1(6) . . ?
C54 C53 C52 118.9(6) . . ?
C55 C54 C53 118.6(6) . . ?
C54 C55 C56 119.0(6) . . ?
N2 C56 C55 123.6(6) . . ?
C61 N3 C57 118.6(9) . . ?
C58 C57 N3 122.9(9) . . ?
C57 C58 C59 117.9(11) . . ?
C58 C59 C60 120.2(11) . . ?
C61 C60 C59 116.5(11) . . ?
N3 C61 C60 123.9(11) . . ?
C64 C62 C63 121.8(11) 2_545 . ?
C64 C63 C62 120.1(10) . . ?
C62 C64 C63 118.1(11) 2_545 . ?
C67 C65 C66 116.2(11) 2_766 . ?
C67 C66 C65 120.9(10) . . ?
C66 C67 C65 122.9(10) . 2_766 ?

loop_
_geom_bond_atom_site_label_1
_geom_bond_atom_site_label_2
_geom_bond_distance
_geom_bond_site_symmetry_2
_geom_bond_publ_flag
U O3 2.128(4) . ?
U O1 2.134(4) . ?
U O2 2.631(4) . ?
U O4 2.634(4) . ?
U N2 2.696(5) . ?
U N1 2.698(5) . ?
U Cl2 2.7204(14) . ?
U Cl1 2.7205(14) . ?
O1 C2 1.342(6) . ?
O2 C13 1.406(6) . ?
O2 C45 1.453(7) . ?
O3 C24 1.354(6) . ?
O4 C35 1.404(6) . ?
O4 C46 1.444(6) . ?
N1 C51 1.352(8) . ?
N1 C47 1.356(7) . ?
N2 C56 1.341(7) . ?
N2 C52 1.343(8) . ?
C1 C6 1.403(7) . ?
C1 C2 1.410(8) . ?
C1 C44 1.514(8) . ?
C2 C3 1.402(8) . ?
C3 C4 1.398(7) . ?
C3 C11 1.514(7) . ?
C4 C5 1.401(8) . ?
C5 C6 1.385(8) . ?
C5 C7 1.534(7) . ?
C7 C10 1.534(8) . ?
C7 C9 1.543(9) . ?
C7 C8 1.546(8) . ?
C11 C12 1.521(7) . ?
C12 C17 1.386(8) . ?
C12 C13 1.403(7) . ?
C13 C14 1.383(7) . ?
C14 C15 1.398(8) . ?
C14 C22 1.520(7) . ?
C15 C16 1.395(8) . ?
C16 C17 1.393(8) . ?
C16 C18 1.539(8) . ?
C18 C21 1.515(9) . ?
C18 C19 1.519(9) . ?
C18 C20 1.531(8) . ?
C22 C23 1.505(8) . ?
C23 C28 1.403(7) . ?
C23 C24 1.408(8) . ?
C24 C25 1.396(8) . ?
C25 C26 1.395(7) . ?
C25 C33 1.514(7) . ?
C26 C27 1.402(8) . ?
C27 C28 1.386(8) . ?
C27 C29 1.533(7) . ?
C29 C31 1.526(8) . ?
C29 C32 1.535(8) . ?
C29 C30 1.537(8) . ?
C33 C34 1.520(7) . ?
C34 C35 1.383(7) . ?
C34 C39 1.395(8) . ?
C35 C36 1.390(7) . ?
C36 C37 1.399(8) . ?
C36 C44 1.514(7) . ?
C37 C38 1.384(8) . ?
C38 C39 1.402(8) . ?
C38 C40 1.538(8) . ?
C40 C41 1.507(10) . ?
C40 C42 1.533(9) . ?
C40 C43 1.539(12) . ?
C47 C48 1.378(8) . ?
C48 C49 1.381(10) . ?
C49 C50 1.385(10) . ?
C50 C51 1.382(9) . ?
C52 C53 1.388(9) . ?
C53 C54 1.381(10) . ?
C54 C55 1.377(10) . ?
C55 C56 1.379(8) . ?
N3 C61 1.312(12) . ?
N3 C57 1.335(13) . ?
C57 C58 1.324(13) . ?
C58 C59 1.380(15) . ?
C59 C60 1.388(17) . ?
C60 C61 1.341(15) . ?
C62 C64 1.373(16) 2_545 ?
C62 C63 1.384(16) . ?
C63 C64 1.378(15) . ?
C64 C62 1.373(16) 2_545 ?
C65 C67 1.370(16) 2_766 ?
C65 C66 1.379(15) . ?
C66 C67 1.368(15) . ?
C67 C65 1.370(16) 2_766 ?
